data_7159344
loop_
_publ_author_name
'Guo, Honghong'
'Lin, Jianying'
'Liu, Qiang'
'Li, Xing'

_publ_section_title
;
 Construction of 1,2-dihydro-1,3,5-triazines <i>via</i> reactions
 involving amidines.
;
_journal_issue 20
_journal_name_full 'Organic &amp; biomolecular chemistry'
_journal_page_first 4269
_journal_page_last 4275
_journal_paper_doi 10.1039/d3ob00283g
_journal_volume 21
_journal_year 2023
_chemical_formula_sum 'C23 H21 N3'
_chemical_formula_weight 339.42
_space_group_crystal_system monoclinic
_space_group_IT_number 14
_space_group_name_Hall '-P 2yn'
_space_group_name_H-M_alt 'P 1 21/n 1'
_atom_sites_solution_hydrogens geom
_audit_creation_method SHELXL-2018/3
_audit_update_record
;
2022-12-06 deposited with the CCDC.	2023-04-26 downloaded from the CCDC.
;
_cell_angle_alpha 90
_cell_angle_beta 111.385(6)
_cell_angle_gamma 90
_cell_formula_units_Z 8
_cell_length_a 9.5634(5)
_cell_length_b 33.8247(15)
_cell_length_c 12.5950(7)
_cell_measurement_temperature 293(2)
_cell_volume 3793.7(4)
_computing_structure_refinement 'SHELXL-2018/3 (Sheldrick, 2018)'
_computing_structure_solution 'SHELXT 2018/2 (Sheldrick, 2018)'
_diffrn_ambient_temperature 293(2)
_diffrn_measured_fraction_theta_full 0.970
_diffrn_measured_fraction_theta_max 0.815
_diffrn_radiation_type MoK\a
_diffrn_radiation_wavelength 0.71073
_diffrn_reflns_av_R_equivalents 0.0298
_diffrn_reflns_av_unetI/netI 0.0492
_diffrn_reflns_Laue_measured_fraction_full 0.970
_diffrn_reflns_Laue_measured_fraction_max 0.815
_diffrn_reflns_limit_h_max 11
_diffrn_reflns_limit_h_min -8
_diffrn_reflns_limit_k_max 42
_diffrn_reflns_limit_k_min -26
_diffrn_reflns_limit_l_max 16
_diffrn_reflns_limit_l_min -16
_diffrn_reflns_number 14633
_diffrn_reflns_point_group_measured_fraction_full 0.970
_diffrn_reflns_point_group_measured_fraction_max 0.815
_diffrn_reflns_theta_full 25.242
_diffrn_reflns_theta_max 29.029
_diffrn_reflns_theta_min 3.393
_exptl_absorpt_coefficient_mu 0.071
_exptl_crystal_density_diffrn 1.189
_exptl_crystal_F_000 1440
_refine_diff_density_max 0.197
_refine_diff_density_min -0.188
_refine_diff_density_rms 0.042
_refine_ls_extinction_method none
_refine_ls_goodness_of_fit_ref 1.049
_refine_ls_hydrogen_treatment constr
_refine_ls_matrix_type full
_refine_ls_number_parameters 473
_refine_ls_number_reflns 8234
_refine_ls_number_restraints 0
_refine_ls_restrained_S_all 1.049
_refine_ls_R_factor_all 0.1085
_refine_ls_R_factor_gt 0.0702
_refine_ls_shift/su_max 0.220
_refine_ls_shift/su_mean 0.003
_refine_ls_structure_factor_coef Fsqd
_refine_ls_weighting_details 'w=1/[\s^2^(Fo^2^)+(0.0786P)^2^+1.6752P] where P=(Fo^2^+2Fc^2^)/3'
_refine_ls_weighting_scheme calc
_refine_ls_wR_factor_gt 0.1913
_refine_ls_wR_factor_ref 0.2194
_reflns_Friedel_coverage 0.000
_reflns_number_gt 5048
_reflns_number_total 8234
_reflns_threshold_expression 'I > 2\s(I)'
_cod_data_source_file d3ob00283g2.cif
_cod_data_source_block yhb-3-20221013
_cod_depositor_comments
;
Adding full bibliography for 7159343--7159344.cif.

2024-10-30
Z value and formula fixed to values more according to usual
chemical conventions.                 miguel
;
_cod_original_formula_sum 'C46 H42 N6'
_cod_original_formula_weight 678.85
_cod_original_formula_units_Z 4
_cod_original_sg_symbol_H-M 'P 21/n'
_cod_database_code 7159344
_shelx_shelxl_version_number 2018/3
_shelx_space_group_comment
;
The symmetry employed for this shelxl refinement is uniquely defined
by the following loop, which should always be used as a source of
symmetry information in preference to the above space-group names.
They are only intended as comments.
;

loop_
_space_group_symop_operation_xyz
'x, y, z'
'-x+1/2, y+1/2, -z+1/2'
'-x, -y, -z'
'x-1/2, -y-1/2, z-1/2'

loop_
_atom_site_label
_atom_site_type_symbol
_atom_site_fract_x
_atom_site_fract_y
_atom_site_fract_z
_atom_site_U_iso_or_equiv
_atom_site_adp_type
_atom_site_occupancy
_atom_site_site_symmetry_order
_atom_site_calc_flag
_atom_site_refinement_flags_posn
_atom_site_refinement_flags_adp
_atom_site_refinement_flags_occupancy
_atom_site_disorder_assembly
_atom_site_disorder_group
N1 N 0.4605(2) 0.39313(6) 0.52091(18) 0.0505(5) Uani 1 1 d . . . . .
N5 N 0.3573(2) 0.33039(6) 0.47158(17) 0.0493(5) Uani 1 1 d . . . . .
N29 N 0.8695(3) 0.33628(7) 0.4496(2) 0.0591(6) Uani 1 1 d . . . . .
N27 N 0.8639(2) 0.37786(7) 0.3005(2) 0.0589(6) Uani 1 1 d . . . . .
N3 N 0.3976(3) 0.36974(7) 0.3283(2) 0.0597(6) Uani 1 1 d . . . . .
C6 C 0.4059(3) 0.35898(7) 0.5467(2) 0.0457(6) Uani 1 1 d . . . . .
N31 N 0.9909(3) 0.39909(9) 0.4940(2) 0.0724(7) Uani 1 1 d . . . . .
C33 C 0.7731(3) 0.39883(8) 0.2011(2) 0.0505(6) Uani 1 1 d . . . . .
C15 C 0.4028(3) 0.35226(7) 0.6622(2) 0.0464(6) Uani 1 1 d . . . . .
C7 C 0.4743(3) 0.42995(8) 0.5799(2) 0.0504(6) Uani 1 1 d . . . . .
C4 C 0.3370(3) 0.34037(8) 0.3593(2) 0.0503(6) Uani 1 1 d . . . . .
C38 C 0.6187(3) 0.40084(8) 0.1702(2) 0.0502(6) Uani 1 1 d . . . . .
H38 H 0.572159 0.386900 0.211744 0.060 Uiso 1 1 calc R U . . .
C21 C 0.2347(3) 0.31314(8) 0.2716(2) 0.0527(6) Uani 1 1 d . . . . .
C8 C 0.3552(3) 0.44420(8) 0.6068(2) 0.0537(6) Uani 1 1 d . . . . .
H8 H 0.266580 0.429743 0.587050 0.064 Uiso 1 1 calc R U . . .
C28 C 0.8239(3) 0.34364(8) 0.3410(2) 0.0527(6) Uani 1 1 d . . . . .
C37 C 0.5336(3) 0.42344(9) 0.0779(2) 0.0584(7) Uani 1 1 d . . . . .
C2 C 0.5083(3) 0.39031(9) 0.4226(3) 0.0604(7) Uani 1 1 d . . . . .
H2A H 0.523292 0.416683 0.398402 0.072 Uiso 1 1 calc R U . . .
H2B H 0.603278 0.376351 0.445017 0.072 Uiso 1 1 calc R U . . .
C12 C 0.6051(3) 0.45174(9) 0.6061(2) 0.0579(7) Uani 1 1 d . . . . .
H12 H 0.683697 0.442017 0.586799 0.069 Uiso 1 1 calc R U . . .
C30 C 0.9314(3) 0.36846(9) 0.5213(3) 0.0601(7) Uani 1 1 d . . . . .
C20 C 0.5185(3) 0.36553(9) 0.7599(2) 0.0576(7) Uani 1 1 d . . . . .
H20 H 0.596258 0.380538 0.752998 0.069 Uiso 1 1 calc R U . . .
C16 C 0.2879(3) 0.32989(8) 0.6744(2) 0.0551(7) Uani 1 1 d . . . . .
H16 H 0.211483 0.320199 0.610165 0.066 Uiso 1 1 calc R U . . .
C34 C 0.8432(3) 0.41923(9) 0.1389(3) 0.0619(7) Uani 1 1 d . . . . .
H34 H 0.946558 0.417048 0.158433 0.074 Uiso 1 1 calc R U . . .
C41 C 0.7308(3) 0.31407(8) 0.2593(2) 0.0562(7) Uani 1 1 d . . . . .
C11 C 0.6201(4) 0.48794(9) 0.6608(2) 0.0639(8) Uani 1 1 d . . . . .
C22 C 0.1641(3) 0.28219(9) 0.3027(3) 0.0669(8) Uani 1 1 d . . . . .
H22 H 0.174038 0.279363 0.378551 0.080 Uiso 1 1 calc R U . . .
C19 C 0.5183(4) 0.35654(10) 0.8663(2) 0.0669(8) Uani 1 1 d . . . . .
H19 H 0.596736 0.365059 0.931103 0.080 Uiso 1 1 calc R U . . .
C10 C 0.5011(4) 0.50124(9) 0.6894(3) 0.0685(8) Uani 1 1 d . . . . .
H10 H 0.510534 0.525217 0.727580 0.082 Uiso 1 1 calc R U . . .
C18 C 0.4019(4) 0.33490(10) 0.8771(3) 0.0695(8) Uani 1 1 d . . . . .
H18 H 0.401369 0.329094 0.949178 0.083 Uiso 1 1 calc R U . . .
C36 C 0.6077(4) 0.44446(9) 0.0188(3) 0.0692(8) Uani 1 1 d . . . . .
H36 H 0.551511 0.460136 -0.042600 0.083 Uiso 1 1 calc R U . . .
C9 C 0.3685(4) 0.48001(9) 0.6631(3) 0.0641(7) Uani 1 1 d . . . . .
C42 C 0.6271(4) 0.29197(9) 0.2878(3) 0.0688(8) Uani 1 1 d . . . . .
H42 H 0.617177 0.295827 0.357831 0.083 Uiso 1 1 calc R U . . .
C35 C 0.7605(4) 0.44279(9) 0.0481(3) 0.0677(8) Uani 1 1 d . . . . .
C47 C 0.9240(3) 0.36566(10) 0.6370(3) 0.0642(8) Uani 1 1 d . . . . .
C17 C 0.2870(3) 0.32196(10) 0.7818(3) 0.0672(8) Uani 1 1 d . . . . .
H17 H 0.207858 0.307759 0.789376 0.081 Uiso 1 1 calc R U . . .
C46 C 0.7483(4) 0.30754(10) 0.1561(3) 0.0706(8) Uani 1 1 d . . . . .
H46 H 0.817674 0.322145 0.136516 0.085 Uiso 1 1 calc R U . . .
C26 C 0.2164(4) 0.31708(11) 0.1581(3) 0.0753(9) Uani 1 1 d . . . . .
H26 H 0.261050 0.338086 0.134740 0.090 Uiso 1 1 calc R U . . .
C48 C 0.8581(4) 0.33441(11) 0.6697(3) 0.0727(9) Uani 1 1 d . . . . .
H48 H 0.812475 0.314557 0.617414 0.087 Uiso 1 1 calc R U . . .
C32 C 0.9994(3) 0.39650(11) 0.3818(3) 0.0754(9) Uani 1 1 d . . . . .
H32A H 1.086970 0.381143 0.386091 0.090 Uiso 1 1 calc R U . . .
H32B H 1.010520 0.422813 0.355281 0.090 Uiso 1 1 calc R U . . .
C44 C 0.5566(5) 0.25804(11) 0.1096(4) 0.0919(12) Uani 1 1 d . . . . .
H44 H 0.496943 0.239457 0.058679 0.110 Uiso 1 1 calc R U . . .
C45 C 0.6605(5) 0.27881(11) 0.0821(3) 0.0871(11) Uani 1 1 d . . . . .
H45 H 0.673190 0.273820 0.013549 0.105 Uiso 1 1 calc R U . . .
C24 C 0.0628(4) 0.25877(12) 0.1103(3) 0.0836(10) Uani 1 1 d . . . . .
H24 H 0.006451 0.240437 0.056745 0.100 Uiso 1 1 calc R U . . .
C40 C 0.3652(4) 0.42484(12) 0.0417(3) 0.0865(11) Uani 1 1 d . . . . .
H40A H 0.320883 0.406518 -0.019606 0.130 Uiso 1 1 calc R U . . .
H40B H 0.330374 0.451074 0.016630 0.130 Uiso 1 1 calc R U . . .
H40C H 0.337072 0.417817 0.105045 0.130 Uiso 1 1 calc R U . . .
C25 C 0.1310(4) 0.28955(13) 0.0786(3) 0.0870(11) Uani 1 1 d . . . . .
H25 H 0.120294 0.292215 0.002580 0.104 Uiso 1 1 calc R U . . .
C23 C 0.0790(4) 0.25536(11) 0.2229(3) 0.0829(10) Uani 1 1 d . . . . .
H23 H 0.031942 0.234706 0.245542 0.100 Uiso 1 1 calc R U . . .
C43 C 0.5389(4) 0.26432(10) 0.2124(4) 0.0879(11) Uani 1 1 d . . . . .
H43 H 0.467794 0.249971 0.230670 0.106 Uiso 1 1 calc R U . . .
C14 C 0.7625(4) 0.51182(11) 0.6880(3) 0.0896(11) Uani 1 1 d . . . . .
H14A H 0.845376 0.497371 0.740446 0.134 Uiso 1 1 calc R U . . .
H14B H 0.751830 0.536541 0.721757 0.134 Uiso 1 1 calc R U . . .
H14C H 0.780741 0.516732 0.619108 0.134 Uiso 1 1 calc R U . . .
C50 C 0.9243(5) 0.36147(18) 0.8565(3) 0.1035(15) Uani 1 1 d . . . . .
H50 H 0.923999 0.360192 0.930164 0.124 Uiso 1 1 calc R U . . .
C51 C 0.9898(5) 0.39252(17) 0.8248(4) 0.1041(15) Uani 1 1 d . . . . .
H51 H 1.034620 0.412297 0.877596 0.125 Uiso 1 1 calc R U . . .
C49 C 0.8586(4) 0.33195(14) 0.7800(3) 0.0912(11) Uani 1 1 d . . . . .
H49 H 0.814665 0.310442 0.801797 0.109 Uiso 1 1 calc R U . . .
C52 C 0.9913(4) 0.39542(13) 0.7160(3) 0.0858(11) Uani 1 1 d . . . . .
H52 H 1.036659 0.416916 0.695534 0.103 Uiso 1 1 calc R U . . .
C13 C 0.2388(5) 0.49600(12) 0.6919(4) 0.1057(14) Uani 1 1 d . . . . .
H13A H 0.145691 0.488357 0.633699 0.159 Uiso 1 1 calc R U . . .
H13B H 0.244928 0.524316 0.696441 0.159 Uiso 1 1 calc R U . . .
H13C H 0.243625 0.485468 0.763953 0.159 Uiso 1 1 calc R U . . .
C39 C 0.8385(5) 0.46585(13) -0.0174(4) 0.1059(14) Uani 1 1 d . . . . .
H39A H 0.842952 0.493285 0.003069 0.159 Uiso 1 1 calc R U . . .
H39B H 0.783481 0.463024 -0.097774 0.159 Uiso 1 1 calc R U . . .
H39C H 0.938531 0.455856 0.000870 0.159 Uiso 1 1 calc R U . . .

loop_
_atom_site_aniso_label
_atom_site_aniso_U_11
_atom_site_aniso_U_22
_atom_site_aniso_U_33
_atom_site_aniso_U_23
_atom_site_aniso_U_13
_atom_site_aniso_U_12
N1 0.0573(12) 0.0426(12) 0.0536(12) -0.0049(10) 0.0228(10) -0.0055(10)
N5 0.0575(12) 0.0415(12) 0.0451(11) -0.0018(10) 0.0143(9) 0.0003(10)
N29 0.0612(14) 0.0499(14) 0.0600(14) 0.0019(12) 0.0148(11) 0.0069(11)
N27 0.0492(12) 0.0561(14) 0.0632(14) 0.0034(12) 0.0107(10) -0.0047(11)
N3 0.0725(15) 0.0564(14) 0.0564(13) -0.0050(12) 0.0308(12) -0.0080(12)
C6 0.0463(13) 0.0375(13) 0.0498(14) 0.0012(11) 0.0131(10) 0.0032(10)
N31 0.0558(14) 0.0705(18) 0.0720(17) -0.0019(14) 0.0008(12) -0.0091(13)
C33 0.0555(15) 0.0414(14) 0.0556(15) -0.0015(12) 0.0214(12) 0.0006(11)
C15 0.0504(13) 0.0396(13) 0.0455(13) -0.0003(11) 0.0132(10) 0.0053(11)
C7 0.0583(15) 0.0395(13) 0.0489(14) 0.0006(12) 0.0142(11) -0.0054(11)
C4 0.0550(15) 0.0453(14) 0.0526(14) 0.0016(12) 0.0219(12) 0.0048(12)
C38 0.0547(15) 0.0474(15) 0.0486(14) -0.0038(12) 0.0190(11) -0.0017(12)
C21 0.0553(15) 0.0498(15) 0.0496(14) -0.0043(13) 0.0150(11) 0.0008(12)
C8 0.0553(15) 0.0448(15) 0.0555(15) -0.0045(13) 0.0136(12) -0.0023(12)
C28 0.0493(14) 0.0463(15) 0.0593(16) 0.0012(13) 0.0157(12) 0.0056(12)
C37 0.0614(16) 0.0496(16) 0.0572(16) -0.0058(14) 0.0132(13) 0.0035(13)
C2 0.0685(17) 0.0552(17) 0.0669(17) -0.0066(15) 0.0360(15) -0.0114(14)
C12 0.0575(16) 0.0543(17) 0.0568(16) 0.0013(14) 0.0149(12) -0.0095(13)
C30 0.0470(14) 0.0543(17) 0.0663(18) -0.0029(15) 0.0056(12) 0.0087(13)
C20 0.0574(15) 0.0541(17) 0.0536(15) -0.0013(14) 0.0113(12) -0.0016(13)
C16 0.0534(15) 0.0545(16) 0.0529(15) 0.0017(13) 0.0140(12) -0.0006(13)
C34 0.0617(16) 0.0566(17) 0.0739(19) -0.0034(16) 0.0326(15) -0.0043(14)
C41 0.0601(16) 0.0404(14) 0.0617(16) -0.0010(13) 0.0145(13) 0.0072(12)
C11 0.0783(19) 0.0506(17) 0.0508(16) 0.0043(14) 0.0091(14) -0.0193(15)
C22 0.0736(19) 0.0604(19) 0.0620(17) -0.0053(15) 0.0192(14) -0.0131(15)
C19 0.077(2) 0.0642(19) 0.0487(16) -0.0056(15) 0.0096(14) 0.0037(16)
C10 0.094(2) 0.0419(16) 0.0607(18) -0.0084(14) 0.0182(16) -0.0129(15)
C18 0.083(2) 0.075(2) 0.0527(17) 0.0054(16) 0.0272(15) 0.0102(18)
C36 0.090(2) 0.0559(18) 0.0557(17) 0.0038(15) 0.0189(15) 0.0045(16)
C9 0.0771(19) 0.0467(16) 0.0652(18) -0.0059(14) 0.0221(15) 0.0017(14)
C42 0.075(2) 0.0499(17) 0.080(2) -0.0042(16) 0.0266(16) -0.0010(15)
C35 0.091(2) 0.0533(18) 0.0674(19) 0.0033(16) 0.0392(17) -0.0028(16)
C47 0.0487(15) 0.070(2) 0.0616(17) -0.0066(16) 0.0055(12) 0.0142(14)
C17 0.0649(18) 0.074(2) 0.0677(19) 0.0106(17) 0.0306(15) 0.0017(16)
C46 0.085(2) 0.0578(19) 0.0647(19) -0.0031(16) 0.0221(16) 0.0092(16)
C26 0.090(2) 0.078(2) 0.0528(17) -0.0053(17) 0.0201(15) -0.0119(18)
C48 0.072(2) 0.074(2) 0.0645(19) 0.0015(17) 0.0159(15) 0.0128(17)
C32 0.0537(17) 0.078(2) 0.084(2) 0.0078(19) 0.0125(15) -0.0104(16)
C44 0.090(3) 0.051(2) 0.107(3) -0.017(2) 0.003(2) 0.0019(19)
C45 0.113(3) 0.064(2) 0.069(2) -0.0135(18) 0.016(2) 0.018(2)
C24 0.081(2) 0.075(2) 0.075(2) -0.022(2) 0.0035(17) -0.0019(19)
C40 0.068(2) 0.084(3) 0.089(2) -0.004(2) 0.0066(17) 0.0123(18)
C25 0.097(3) 0.098(3) 0.0543(18) -0.012(2) 0.0128(17) -0.003(2)
C23 0.084(2) 0.067(2) 0.086(2) -0.016(2) 0.0170(18) -0.0210(18)
C43 0.080(2) 0.052(2) 0.121(3) -0.010(2) 0.024(2) -0.0083(17)
C14 0.096(2) 0.079(2) 0.079(2) -0.002(2) 0.0148(19) -0.041(2)
C50 0.080(3) 0.160(5) 0.062(2) -0.014(3) 0.0161(19) 0.030(3)
C51 0.072(2) 0.141(4) 0.083(3) -0.040(3) 0.008(2) 0.006(3)
C49 0.092(3) 0.106(3) 0.076(2) 0.010(2) 0.031(2) 0.024(2)
C52 0.0646(19) 0.104(3) 0.078(2) -0.025(2) 0.0124(16) -0.0012(19)
C13 0.113(3) 0.077(3) 0.140(4) -0.036(3) 0.061(3) 0.006(2)
C39 0.140(4) 0.089(3) 0.113(3) 0.028(3) 0.075(3) -0.003(3)

loop_
_atom_type_symbol
_atom_type_description
_atom_type_scat_dispersion_real
_atom_type_scat_dispersion_imag
_atom_type_scat_source
C C 0.0033 0.0016 'International Tables Vol C Tables 4.2.6.8 and 6.1.1.4'
H H 0.0000 0.0000 'International Tables Vol C Tables 4.2.6.8 and 6.1.1.4'
N N 0.0061 0.0033 'International Tables Vol C Tables 4.2.6.8 and 6.1.1.4'

loop_
_geom_angle_atom_site_label_1
_geom_angle_atom_site_label_2
_geom_angle_atom_site_label_3
_geom_angle
_geom_angle_site_symmetry_1
_geom_angle_site_symmetry_3
_geom_angle_publ_flag
C6 N1 C7 126.0(2) . . ?
C6 N1 C2 114.3(2) . . ?
C7 N1 C2 119.7(2) . . ?
C6 N5 C4 115.7(2) . . ?
C28 N29 C30 115.5(3) . . ?
C28 N27 C33 125.6(2) . . ?
C28 N27 C32 113.4(2) . . ?
C33 N27 C32 119.9(2) . . ?
C4 N3 C2 113.6(2) . . ?
N5 C6 N1 121.4(2) . . ?
N5 C6 C15 117.7(2) . . ?
N1 C6 C15 120.8(2) . . ?
C30 N31 C32 113.6(3) . . ?
C38 C33 C34 120.2(3) . . ?
C38 C33 N27 121.1(2) . . ?
C34 C33 N27 118.6(2) . . ?
C16 C15 C20 118.9(2) . . ?
C16 C15 C6 119.5(2) . . ?
C20 C15 C6 121.5(2) . . ?
C12 C7 C8 120.5(3) . . ?
C12 C7 N1 119.4(2) . . ?
C8 C7 N1 120.0(2) . . ?
N3 C4 N5 125.8(2) . . ?
N3 C4 C21 120.0(2) . . ?
N5 C4 C21 114.3(2) . . ?
C37 C38 C33 120.3(3) . . ?
C37 C38 H38 119.8 . . ?
C33 C38 H38 119.8 . . ?
C22 C21 C26 118.5(3) . . ?
C22 C21 C4 120.9(2) . . ?
C26 C21 C4 120.4(3) . . ?
C9 C8 C7 119.9(3) . . ?
C9 C8 H8 120.1 . . ?
C7 C8 H8 120.1 . . ?
N29 C28 N27 121.3(3) . . ?
N29 C28 C41 119.3(3) . . ?
N27 C28 C41 119.4(2) . . ?
C38 C37 C36 118.2(3) . . ?
C38 C37 C40 120.7(3) . . ?
C36 C37 C40 121.2(3) . . ?
N3 C2 N1 111.3(2) . . ?
N3 C2 H2A 109.4 . . ?
N1 C2 H2A 109.4 . . ?
N3 C2 H2B 109.4 . . ?
N1 C2 H2B 109.4 . . ?
H2A C2 H2B 108.0 . . ?
C7 C12 C11 120.6(3) . . ?
C7 C12 H12 119.7 . . ?
C11 C12 H12 119.7 . . ?
N31 C30 N29 125.2(3) . . ?
N31 C30 C47 119.8(3) . . ?
N29 C30 C47 115.0(3) . . ?
C19 C20 C15 120.4(3) . . ?
C19 C20 H20 119.8 . . ?
C15 C20 H20 119.8 . . ?
C17 C16 C15 120.2(3) . . ?
C17 C16 H16 119.9 . . ?
C15 C16 H16 119.9 . . ?
C35 C34 C33 120.3(3) . . ?
C35 C34 H34 119.8 . . ?
C33 C34 H34 119.8 . . ?
C46 C41 C42 119.9(3) . . ?
C46 C41 C28 120.8(3) . . ?
C42 C41 C28 119.3(3) . . ?
C12 C11 C10 118.0(3) . . ?
C12 C11 C14 120.4(3) . . ?
C10 C11 C14 121.6(3) . . ?
C21 C22 C23 120.9(3) . . ?
C21 C22 H22 119.6 . . ?
C23 C22 H22 119.6 . . ?
C20 C19 C18 120.1(3) . . ?
C20 C19 H19 120.0 . . ?
C18 C19 H19 120.0 . . ?
C11 C10 C9 122.3(3) . . ?
C11 C10 H10 118.9 . . ?
C9 C10 H10 118.9 . . ?
C17 C18 C19 120.0(3) . . ?
C17 C18 H18 120.0 . . ?
C19 C18 H18 120.0 . . ?
C35 C36 C37 122.3(3) . . ?
C35 C36 H36 118.9 . . ?
C37 C36 H36 118.9 . . ?
C8 C9 C10 118.7(3) . . ?
C8 C9 C13 120.3(3) . . ?
C10 C9 C13 121.0(3) . . ?
C43 C42 C41 120.1(3) . . ?
C43 C42 H42 120.0 . . ?
C41 C42 H42 120.0 . . ?
C36 C35 C34 118.6(3) . . ?
C36 C35 C39 121.3(3) . . ?
C34 C35 C39 120.0(3) . . ?
C48 C47 C52 119.1(3) . . ?
C48 C47 C30 122.4(3) . . ?
C52 C47 C30 118.5(3) . . ?
C18 C17 C16 120.4(3) . . ?
C18 C17 H17 119.8 . . ?
C16 C17 H17 119.8 . . ?
C41 C46 C45 119.2(3) . . ?
C41 C46 H46 120.4 . . ?
C45 C46 H46 120.4 . . ?
C21 C26 C25 119.9(3) . . ?
C21 C26 H26 120.0 . . ?
C25 C26 H26 120.0 . . ?
C47 C48 C49 120.8(4) . . ?
C47 C48 H48 119.6 . . ?
C49 C48 H48 119.6 . . ?
N31 C32 N27 110.9(2) . . ?
N31 C32 H32A 109.5 . . ?
N27 C32 H32A 109.5 . . ?
N31 C32 H32B 109.5 . . ?
N27 C32 H32B 109.5 . . ?
H32A C32 H32B 108.0 . . ?
C45 C44 C43 120.6(4) . . ?
C45 C44 H44 119.7 . . ?
C43 C44 H44 119.7 . . ?
C44 C45 C46 120.4(4) . . ?
C44 C45 H45 119.8 . . ?
C46 C45 H45 119.8 . . ?
C25 C24 C23 118.7(3) . . ?
C25 C24 H24 120.6 . . ?
C23 C24 H24 120.7 . . ?
C37 C40 H40A 109.5 . . ?
C37 C40 H40B 109.5 . . ?
H40A C40 H40B 109.5 . . ?
C37 C40 H40C 109.5 . . ?
H40A C40 H40C 109.5 . . ?
H40B C40 H40C 109.5 . . ?
C24 C25 C26 121.2(3) . . ?
C24 C25 H25 119.4 . . ?
C26 C25 H25 119.4 . . ?
C24 C23 C22 120.7(4) . . ?
C24 C23 H23 119.6 . . ?
C22 C23 H23 119.6 . . ?
C42 C43 C44 119.7(4) . . ?
C42 C43 H43 120.1 . . ?
C44 C43 H43 120.1 . . ?
C11 C14 H14A 109.5 . . ?
C11 C14 H14B 109.5 . . ?
H14A C14 H14B 109.5 . . ?
C11 C14 H14C 109.5 . . ?
H14A C14 H14C 109.5 . . ?
H14B C14 H14C 109.5 . . ?
C51 C50 C49 120.1(4) . . ?
C51 C50 H50 120.0 . . ?
C49 C50 H50 120.0 . . ?
C50 C51 C52 121.4(4) . . ?
C50 C51 H51 119.3 . . ?
C52 C51 H51 119.3 . . ?
C50 C49 C48 119.5(4) . . ?
C50 C49 H49 120.3 . . ?
C48 C49 H49 120.3 . . ?
C51 C52 C47 119.2(4) . . ?
C51 C52 H52 120.4 . . ?
C47 C52 H52 120.4 . . ?
C9 C13 H13A 109.5 . . ?
C9 C13 H13B 109.5 . . ?
H13A C13 H13B 109.5 . . ?
C9 C13 H13C 109.5 . . ?
H13A C13 H13C 109.5 . . ?
H13B C13 H13C 109.5 . . ?
C35 C39 H39A 109.5 . . ?
C35 C39 H39B 109.5 . . ?
H39A C39 H39B 109.5 . . ?
C35 C39 H39C 109.5 . . ?
H39A C39 H39C 109.5 . . ?
H39B C39 H39C 109.5 . . ?

loop_
_geom_bond_atom_site_label_1
_geom_bond_atom_site_label_2
_geom_bond_distance
_geom_bond_site_symmetry_2
_geom_bond_publ_flag
N1 C6 1.355(3) . ?
N1 C7 1.432(3) . ?
N1 C2 1.471(3) . ?
N5 C6 1.313(3) . ?
N5 C4 1.397(3) . ?
N29 C28 1.299(4) . ?
N29 C30 1.401(4) . ?
N27 C28 1.374(3) . ?
N27 C33 1.425(3) . ?
N27 C32 1.469(4) . ?
N3 C4 1.280(3) . ?
N3 C2 1.449(4) . ?
C6 C15 1.484(3) . ?
N31 C30 1.287(4) . ?
N31 C32 1.447(4) . ?
C33 C38 1.384(4) . ?
C33 C34 1.387(4) . ?
C15 C16 1.388(4) . ?
C15 C20 1.396(4) . ?
C7 C12 1.385(4) . ?
C7 C8 1.388(4) . ?
C4 C21 1.496(4) . ?
C38 C37 1.381(4) . ?
C38 H38 0.9300 . ?
C21 C22 1.378(4) . ?
C21 C26 1.382(4) . ?
C8 C9 1.386(4) . ?
C8 H8 0.9300 . ?
C28 C41 1.477(4) . ?
C37 C36 1.395(4) . ?
C37 C40 1.505(4) . ?
C2 H2A 0.9700 . ?
C2 H2B 0.9700 . ?
C12 C11 1.387(4) . ?
C12 H12 0.9300 . ?
C30 C47 1.487(4) . ?
C20 C19 1.375(4) . ?
C20 H20 0.9300 . ?
C16 C17 1.382(4) . ?
C16 H16 0.9300 . ?
C34 C35 1.382(4) . ?
C34 H34 0.9300 . ?
C41 C46 1.386(4) . ?
C41 C42 1.390(4) . ?
C11 C10 1.388(4) . ?
C11 C14 1.512(4) . ?
C22 C23 1.378(4) . ?
C22 H22 0.9300 . ?
C19 C18 1.380(4) . ?
C19 H19 0.9300 . ?
C10 C9 1.389(4) . ?
C10 H10 0.9300 . ?
C18 C17 1.371(4) . ?
C18 H18 0.9300 . ?
C36 C35 1.372(5) . ?
C36 H36 0.9300 . ?
C9 C13 1.513(5) . ?
C42 C43 1.380(5) . ?
C42 H42 0.9300 . ?
C35 C39 1.515(4) . ?
C47 C48 1.368(5) . ?
C47 C52 1.397(5) . ?
C17 H17 0.9300 . ?
C46 C45 1.396(5) . ?
C46 H46 0.9300 . ?
C26 C25 1.392(5) . ?
C26 H26 0.9300 . ?
C48 C49 1.391(5) . ?
C48 H48 0.9300 . ?
C32 H32A 0.9700 . ?
C32 H32B 0.9700 . ?
C44 C45 1.361(6) . ?
C44 C43 1.383(6) . ?
C44 H44 0.9300 . ?
C45 H45 0.9300 . ?
C24 C25 1.363(5) . ?
C24 C23 1.375(5) . ?
C24 H24 0.9300 . ?
C40 H40A 0.9600 . ?
C40 H40B 0.9600 . ?
C40 H40C 0.9600 . ?
C25 H25 0.9300 . ?
C23 H23 0.9300 . ?
C43 H43 0.9300 . ?
C14 H14A 0.9600 . ?
C14 H14B 0.9600 . ?
C14 H14C 0.9600 . ?
C50 C51 1.355(7) . ?
C50 C49 1.370(6) . ?
C50 H50 0.9300 . ?
C51 C52 1.380(6) . ?
C51 H51 0.9300 . ?
C49 H49 0.9300 . ?
C52 H52 0.9300 . ?
C13 H13A 0.9600 . ?
C13 H13B 0.9600 . ?
C13 H13C 0.9600 . ?
C39 H39A 0.9600 . ?
C39 H39B 0.9600 . ?
C39 H39C 0.9600 . ?

loop_
_geom_torsion_atom_site_label_1
_geom_torsion_atom_site_label_2
_geom_torsion_atom_site_label_3
_geom_torsion_atom_site_label_4
_geom_torsion
_geom_torsion_site_symmetry_1
_geom_torsion_site_symmetry_2
_geom_torsion_site_symmetry_3
_geom_torsion_site_symmetry_4
_geom_torsion_publ_flag
C4 N5 C6 N1 -12.6(3) . . . . ?
C4 N5 C6 C15 169.0(2) . . . . ?
C7 N1 C6 N5 160.2(2) . . . . ?
C2 N1 C6 N5 -19.9(3) . . . . ?
C7 N1 C6 C15 -21.4(4) . . . . ?
C2 N1 C6 C15 158.5(2) . . . . ?
C28 N27 C33 C38 35.3(4) . . . . ?
C32 N27 C33 C38 -132.0(3) . . . . ?
C28 N27 C33 C34 -148.3(3) . . . . ?
C32 N27 C33 C34 44.4(4) . . . . ?
N5 C6 C15 C16 -34.2(3) . . . . ?
N1 C6 C15 C16 147.3(2) . . . . ?
N5 C6 C15 C20 141.1(3) . . . . ?
N1 C6 C15 C20 -37.4(4) . . . . ?
C6 N1 C7 C12 135.4(3) . . . . ?
C2 N1 C7 C12 -44.6(4) . . . . ?
C6 N1 C7 C8 -46.9(4) . . . . ?
C2 N1 C7 C8 133.2(3) . . . . ?
C2 N3 C4 N5 7.3(4) . . . . ?
C2 N3 C4 C21 -172.5(2) . . . . ?
C6 N5 C4 N3 20.3(4) . . . . ?
C6 N5 C4 C21 -159.9(2) . . . . ?
C34 C33 C38 C37 -0.6(4) . . . . ?
N27 C33 C38 C37 175.7(2) . . . . ?
N3 C4 C21 C22 -177.7(3) . . . . ?
N5 C4 C21 C22 2.5(4) . . . . ?
N3 C4 C21 C26 6.4(4) . . . . ?
N5 C4 C21 C26 -173.4(3) . . . . ?
C12 C7 C8 C9 -1.8(4) . . . . ?
N1 C7 C8 C9 -179.5(2) . . . . ?
C30 N29 C28 N27 13.7(4) . . . . ?
C30 N29 C28 C41 -168.1(2) . . . . ?
C33 N27 C28 N29 -146.7(3) . . . . ?
C32 N27 C28 N29 21.3(4) . . . . ?
C33 N27 C28 C41 35.1(4) . . . . ?
C32 N27 C28 C41 -156.8(3) . . . . ?
C33 C38 C37 C36 -1.0(4) . . . . ?
C33 C38 C37 C40 178.2(3) . . . . ?
C4 N3 C2 N1 -38.9(3) . . . . ?
C6 N1 C2 N3 45.7(3) . . . . ?
C7 N1 C2 N3 -134.3(2) . . . . ?
C8 C7 C12 C11 0.8(4) . . . . ?
N1 C7 C12 C11 178.5(2) . . . . ?
C32 N31 C30 N29 -4.4(4) . . . . ?
C32 N31 C30 C47 176.1(2) . . . . ?
C28 N29 C30 N31 -24.1(4) . . . . ?
C28 N29 C30 C47 155.4(2) . . . . ?
C16 C15 C20 C19 -0.1(4) . . . . ?
C6 C15 C20 C19 -175.4(3) . . . . ?
C20 C15 C16 C17 1.8(4) . . . . ?
C6 C15 C16 C17 177.2(3) . . . . ?
C38 C33 C34 C35 2.2(4) . . . . ?
N27 C33 C34 C35 -174.2(3) . . . . ?
N29 C28 C41 C46 -142.8(3) . . . . ?
N27 C28 C41 C46 35.4(4) . . . . ?
N29 C28 C41 C42 35.7(4) . . . . ?
N27 C28 C41 C42 -146.1(3) . . . . ?
C7 C12 C11 C10 0.7(4) . . . . ?
C7 C12 C11 C14 -179.3(3) . . . . ?
C26 C21 C22 C23 1.0(5) . . . . ?
C4 C21 C22 C23 -175.0(3) . . . . ?
C15 C20 C19 C18 -1.2(5) . . . . ?
C12 C11 C10 C9 -1.3(4) . . . . ?
C14 C11 C10 C9 178.7(3) . . . . ?
C20 C19 C18 C17 0.7(5) . . . . ?
C38 C37 C36 C35 1.1(5) . . . . ?
C40 C37 C36 C35 -178.1(3) . . . . ?
C7 C8 C9 C10 1.2(4) . . . . ?
C7 C8 C9 C13 179.5(3) . . . . ?
C11 C10 C9 C8 0.4(5) . . . . ?
C11 C10 C9 C13 -177.9(3) . . . . ?
C46 C41 C42 C43 -1.7(5) . . . . ?
C28 C41 C42 C43 179.8(3) . . . . ?
C37 C36 C35 C34 0.4(5) . . . . ?
C37 C36 C35 C39 180.0(3) . . . . ?
C33 C34 C35 C36 -2.1(5) . . . . ?
C33 C34 C35 C39 178.4(3) . . . . ?
N31 C30 C47 C48 178.0(3) . . . . ?
N29 C30 C47 C48 -1.5(4) . . . . ?
N31 C30 C47 C52 -4.2(4) . . . . ?
N29 C30 C47 C52 176.2(3) . . . . ?
C19 C18 C17 C16 1.1(5) . . . . ?
C15 C16 C17 C18 -2.3(5) . . . . ?
C42 C41 C46 C45 0.2(5) . . . . ?
C28 C41 C46 C45 178.7(3) . . . . ?
C22 C21 C26 C25 -1.5(5) . . . . ?
C4 C21 C26 C25 174.6(3) . . . . ?
C52 C47 C48 C49 -0.4(5) . . . . ?
C30 C47 C48 C49 177.3(3) . . . . ?
C30 N31 C32 N27 39.0(4) . . . . ?
C28 N27 C32 N31 -47.8(4) . . . . ?
C33 N27 C32 N31 120.9(3) . . . . ?
C43 C44 C45 C46 -1.7(6) . . . . ?
C41 C46 C45 C44 1.5(5) . . . . ?
C23 C24 C25 C26 0.4(6) . . . . ?
C21 C26 C25 C24 0.8(6) . . . . ?
C25 C24 C23 C22 -0.9(6) . . . . ?
C21 C22 C23 C24 0.2(5) . . . . ?
C41 C42 C43 C44 1.5(5) . . . . ?
C45 C44 C43 C42 0.2(6) . . . . ?
C49 C50 C51 C52 0.4(6) . . . . ?
C51 C50 C49 C48 -0.8(6) . . . . ?
C47 C48 C49 C50 0.8(5) . . . . ?
C50 C51 C52 C47 0.0(6) . . . . ?
C48 C47 C52 C51 0.0(5) . . . . ?
C30 C47 C52 C51 -177.8(3) . . . . ?
